data_2015753
loop_
_publ_author_name
'Abon\'ia, Rodrigo'
'Rengifo, Emerson'
'Cobo, Justo'
'Low, John N.'
'Glidewell, Christopher'

_publ_section_title
;Hydrogen-bonded chains in
 3-<i>tert</i>-butyl-5-[(4-methoxybenzyl)amino]-1-phenyl-1<i>H</i>-pyrazole
 and tetramolecular hydrogen-bonded aggregates in
 5-[(benzotriazol-1-ylmethyl)(4-methoxybenzyl)amino]-3-<i>tert</i>-butyl-1-phenyl-1<i>H</i>-pyrazole
;
_journal_coeditor_code LN3029
_journal_issue 1
_journal_name_full 'Acta Crystallographica Section C'
_journal_page_first o29
_journal_page_last o32
_journal_paper_doi 10.1107/S0108270106050335
_journal_volume 63
_journal_year 2007
_chemical_formula_iupac 'C28 H30 N6 O'
_chemical_formula_moiety 'C28 H30 N6 O'
_chemical_formula_sum 'C28 H30 N6 O'
_chemical_formula_weight 466.58
_chemical_name_systematic
;
5-[(benzotriazol-1-ylmethyl)(4-methoxybenzyl)amino]-3-tert-butyl-1-
phenyl-1H-pyrazole
;
_space_group_IT_number 14
_symmetry_cell_setting monoclinic
_symmetry_space_group_name_Hall '-P 2ybc'
_symmetry_space_group_name_H-M 'P 1 21/c 1'
_atom_sites_solution_hydrogens geom
_atom_sites_solution_primary direct
_atom_sites_solution_secondary difmap
_cell_angle_alpha 90.00
_cell_angle_beta 96.0730(15)
_cell_angle_gamma 90.00
_cell_formula_units_Z 8
_cell_length_a 12.5184(2)
_cell_length_b 18.5142(5)
_cell_length_c 21.7580(5)
_cell_measurement_reflns_used 11492
_cell_measurement_temperature 120(2)
_cell_measurement_theta_max 27.54
_cell_measurement_theta_min 1.45
_cell_volume 5014.5(2)
_computing_cell_refinement 'DENZO (Otwinowski & Minor, 1997) and COLLECT'
_computing_data_collection 'COLLECT (Hooft, 1999)'
_computing_data_reduction 'DENZO and COLLECT'
_computing_molecular_graphics 'PLATON (Spek, 2003)'
_computing_publication_material 'SHELXL97 and PRPKAPPA (Ferguson, 1999)'
_computing_structure_refinement 'OSCAIL and SHELXL97 (Sheldrick, 1997)'
_computing_structure_solution 'OSCAIL (McArdle, 2003) and SHELXS97 (Sheldrick, 1997)'
_diffrn_ambient_temperature 120(2)
_diffrn_detector_area_resol_mean 9.091
_diffrn_measured_fraction_theta_full 0.993
_diffrn_measured_fraction_theta_max 0.993
_diffrn_measurement_device_type 'Bruker--Nonius KappaCCD'
_diffrn_measurement_method '\f and \w scans'
_diffrn_radiation_monochromator graphite
_diffrn_radiation_source 'Bruker-Nonius FR591 rotating anode'
_diffrn_radiation_type 'Mo K\a'
_diffrn_radiation_wavelength 0.71073
_diffrn_reflns_av_R_equivalents 0.0767
_diffrn_reflns_av_sigmaI/netI 0.0949
_diffrn_reflns_limit_h_max 15
_diffrn_reflns_limit_h_min -16
_diffrn_reflns_limit_k_max 24
_diffrn_reflns_limit_k_min -24
_diffrn_reflns_limit_l_max 28
_diffrn_reflns_limit_l_min -28
_diffrn_reflns_number 55879
_diffrn_reflns_theta_full 27.54
_diffrn_reflns_theta_max 27.54
_diffrn_reflns_theta_min 1.45
_diffrn_standards_decay_% 0
_diffrn_standards_number 0
_exptl_absorpt_coefficient_mu 0.078
_exptl_absorpt_correction_T_max 0.994
_exptl_absorpt_correction_T_min 0.966
_exptl_absorpt_correction_type multi-scan
_exptl_absorpt_process_details '(SADABS; Sheldrick, 2003)'
_exptl_crystal_colour colourless
_exptl_crystal_density_diffrn 1.236
_exptl_crystal_density_method 'not measured'
_exptl_crystal_description needle
_exptl_crystal_F_000 1984
_exptl_crystal_size_max 0.28
_exptl_crystal_size_mid 0.16
_exptl_crystal_size_min 0.08
_refine_diff_density_max 0.188
_refine_diff_density_min -0.239
_refine_ls_extinction_method none
_refine_ls_goodness_of_fit_ref 1.027
_refine_ls_hydrogen_treatment constr
_refine_ls_matrix_type full
_refine_ls_number_parameters 639
_refine_ls_number_reflns 11492
_refine_ls_number_restraints 0
_refine_ls_restrained_S_all 1.027
_refine_ls_R_factor_all 0.1239
_refine_ls_R_factor_gt 0.0591
_refine_ls_shift/su_max 0.000
_refine_ls_shift/su_mean 0.000
_refine_ls_structure_factor_coef Fsqd
_refine_ls_weighting_details 'w=1/[\s^2^(Fo^2^)+(0.0458P)^2^+0.5141P] where P=(Fo^2^+2Fc^2^)/3'
_refine_ls_weighting_scheme calc
_refine_ls_wR_factor_gt 0.0972
_refine_ls_wR_factor_ref 0.1132
_reflns_number_gt 7071
_reflns_number_total 11492
_reflns_threshold_expression 'I > 2\s(I)'
_cod_data_source_file ln3029.cif
_cod_data_source_block II
_cod_original_sg_symbol_H-M 'P 21/c'
_cod_database_code 2015753
_cod_database_fobs_code 2015753

loop_
_symmetry_equiv_pos_as_xyz
'x, y, z'
'-x, y+1/2, -z+1/2'
'-x, -y, -z'
'x, -y+1/2, z+1/2'

loop_
_atom_site_type_symbol
_atom_site_label
_atom_site_fract_x
_atom_site_fract_y
_atom_site_fract_z
_atom_site_U_iso_or_equiv
_atom_site_adp_type
_atom_site_calc_flag
_atom_site_refinement_flags
_atom_site_occupancy
N N11 0.06686(10) 0.72513(7) 0.11799(6) 0.0214(3) Uani d . 1
C C111 0.09984(12) 0.75389(9) 0.17777(7) 0.0223(4) Uani d . 1
C C112 0.20427(13) 0.74464(9) 0.20492(8) 0.0290(4) Uani d . 1
C C113 0.23393(14) 0.77473(10) 0.26263(8) 0.0354(5) Uani d . 1
C C114 0.16107(15) 0.81381(10) 0.29256(8) 0.0359(5) Uani d . 1
C C115 0.05792(15) 0.82306(10) 0.26474(8) 0.0351(5) Uani d . 1
C C116 0.02687(13) 0.79336(10) 0.20742(8) 0.0294(4) Uani d . 1
N N12 -0.00437(10) 0.76441(7) 0.07842(6) 0.0225(3) Uani d . 1
C C13 -0.01370(12) 0.72707(9) 0.02595(7) 0.0216(4) Uani d . 1
C C131 -0.08599(13) 0.75316(9) -0.02991(7) 0.0258(4) Uani d . 1
C C132 -0.15971(16) 0.81303(10) -0.01145(9) 0.0456(5) Uani d . 1
C C133 -0.15419(14) 0.69015(10) -0.05704(8) 0.0377(5) Uani d . 1
C C134 -0.01554(16) 0.78072(13) -0.07811(9) 0.0522(6) Uani d . 1
C C14 0.04901(12) 0.66378(9) 0.03069(7) 0.0227(4) Uani d . 1
C C15 0.09797(12) 0.66340(9) 0.09018(7) 0.0209(4) Uani d . 1
N N15 0.16214(10) 0.61132(7) 0.12377(6) 0.0214(3) Uani d . 1
C C28 0.10739(12) 0.57628(9) 0.17162(7) 0.0233(4) Uani d . 1
N N21 0.01559(10) 0.53198(7) 0.14746(6) 0.0234(3) Uani d . 1
N N22 0.03151(11) 0.46046(7) 0.13611(6) 0.0280(3) Uani d . 1
N N23 -0.05692(11) 0.43316(8) 0.10853(7) 0.0301(4) Uani d . 1
C C23A -0.13244(13) 0.48759(9) 0.10083(7) 0.0246(4) Uani d . 1
C C24 -0.23893(13) 0.48541(10) 0.07396(8) 0.0314(4) Uani d . 1
C C25 -0.29591(14) 0.54829(11) 0.07310(8) 0.0353(5) Uani d . 1
C C26 -0.25016(13) 0.61234(11) 0.09834(8) 0.0351(5) Uani d . 1
C C27 -0.14544(13) 0.61560(10) 0.12503(8) 0.0301(4) Uani d . 1
C C27A -0.08701(12) 0.55124(9) 0.12517(7) 0.0228(4) Uani d . 1
C C37 0.21623(12) 0.56054(9) 0.08458(7) 0.0246(4) Uani d . 1
C C31 0.31040(12) 0.52372(9) 0.12077(7) 0.0222(4) Uani d . 1
C C32 0.30442(12) 0.45315(9) 0.14256(7) 0.0258(4) Uani d . 1
C C33 0.39113(12) 0.42103(9) 0.17639(7) 0.0264(4) Uani d . 1
C C34 0.48619(12) 0.45916(9) 0.18965(7) 0.0235(4) Uani d . 1
C C341 0.66547(12) 0.46126(10) 0.23934(8) 0.0337(5) Uani d . 1
O O34 0.56773(8) 0.42268(6) 0.22380(5) 0.0308(3) Uani d . 1
C C35 0.49425(13) 0.52901(9) 0.16825(7) 0.0262(4) Uani d . 1
C C36 0.40655(12) 0.56052(9) 0.13401(7) 0.0253(4) Uani d . 1
N N41 0.43024(10) 0.27951(7) 0.38865(6) 0.0222(3) Uani d . 1
C C411 0.39240(12) 0.25946(9) 0.32670(7) 0.0222(4) Uani d . 1
C C412 0.29005(13) 0.27831(9) 0.30132(8) 0.0292(4) Uani d . 1
C C413 0.25350(14) 0.25455(10) 0.24230(8) 0.0336(5) Uani d . 1
C C414 0.31766(14) 0.21160(10) 0.20962(8) 0.0323(4) Uani d . 1
C C415 0.41964(14) 0.19293(10) 0.23521(8) 0.0303(4) Uani d . 1
C C416 0.45764(13) 0.21747(9) 0.29354(7) 0.0271(4) Uani d . 1
N N42 0.47976(10) 0.22722(7) 0.42719(6) 0.0237(3) Uani d . 1
C C43 0.49291(12) 0.25830(9) 0.48267(7) 0.0230(4) Uani d . 1
C C431 0.54768(12) 0.21787(9) 0.53779(7) 0.0261(4) Uani d . 1
C C432 0.51925(14) 0.13757(10) 0.53354(8) 0.0329(4) Uani d . 1
C C433 0.51099(15) 0.24882(10) 0.59749(8) 0.0373(5) Uani d . 1
C C434 0.66993(13) 0.22750(11) 0.53842(8) 0.0378(5) Uani d . 1
C C44 0.45465(12) 0.32992(9) 0.48065(7) 0.0233(4) Uani d . 1
C C45 0.41604(12) 0.34205(9) 0.42019(7) 0.0214(4) Uani d . 1
N N45 0.37079(10) 0.40299(7) 0.38945(6) 0.0231(3) Uani d . 1
C C58 0.43263(12) 0.43363(9) 0.34318(7) 0.0252(4) Uani d . 1
N N51 0.53207(10) 0.46955(8) 0.36863(6) 0.0249(3) Uani d . 1
N N52 0.53661(11) 0.54305(8) 0.37128(6) 0.0296(3) Uani d . 1
N N53 0.63245(11) 0.56262(8) 0.39548(7) 0.0316(4) Uani d . 1
C C53A 0.69180(13) 0.50065(9) 0.40920(7) 0.0266(4) Uani d . 1
C C54 0.79858(14) 0.49242(11) 0.43530(8) 0.0337(5) Uani d . 1
C C55 0.83664(14) 0.42319(11) 0.44323(8) 0.0360(5) Uani d . 1
C C56 0.77169(13) 0.36308(10) 0.42587(8) 0.0339(5) Uani d . 1
C C57 0.66743(13) 0.37031(10) 0.39998(8) 0.0309(4) Uani d . 1
C C57A 0.62857(12) 0.44071(9) 0.39231(7) 0.0237(4) Uani d . 1
C C67 0.32434(12) 0.45673(9) 0.42914(7) 0.0254(4) Uani d . 1
C C61 0.23138(12) 0.49515(9) 0.39355(7) 0.0238(4) Uani d . 1
C C62 0.23769(13) 0.56648(9) 0.37464(8) 0.0290(4) Uani d . 1
C C63 0.15126(13) 0.60008(10) 0.34126(8) 0.0306(4) Uani d . 1
C C64 0.05685(13) 0.56212(9) 0.32613(7) 0.0261(4) Uani d . 1
O O64 -0.02434(9) 0.59973(7) 0.29223(5) 0.0326(3) Uani d . 1
C C641 -0.12521(13) 0.56373(11) 0.28044(9) 0.0393(5) Uani d . 1
C C65 0.04849(13) 0.49101(10) 0.34445(8) 0.0284(4) Uani d . 1
C C66 0.13585(13) 0.45838(10) 0.37796(8) 0.0275(4) Uani d . 1
H H112 0.2548 0.7181 0.1843 0.035 Uiso calc R 1
H H113 0.3051 0.7684 0.2817 0.042 Uiso calc R 1
H H114 0.1819 0.8342 0.3321 0.043 Uiso calc R 1
H H115 0.0077 0.8501 0.2852 0.042 Uiso calc R 1
H H116 -0.0443 0.8000 0.1885 0.035 Uiso calc R 1
H H13A -0.2066 0.8289 -0.0479 0.068 Uiso calc R 1
H H13B -0.1163 0.8539 0.0055 0.068 Uiso calc R 1
H H13C -0.2037 0.7948 0.0199 0.068 Uiso calc R 1
H H13D -0.2013 0.7068 -0.0931 0.056 Uiso calc R 1
H H13E -0.1979 0.6714 -0.0258 0.056 Uiso calc R 1
H H13F -0.1071 0.6518 -0.0696 0.056 Uiso calc R 1
H H13G 0.0317 0.7418 -0.0894 0.078 Uiso calc R 1
H H13H 0.0281 0.8213 -0.0609 0.078 Uiso calc R 1
H H13I -0.0612 0.7968 -0.1149 0.078 Uiso calc R 1
H H14 0.0559 0.6288 -0.0006 0.027 Uiso calc R 1
H H28A 0.0822 0.6138 0.1991 0.028 Uiso calc R 1
H H28B 0.1595 0.5454 0.1969 0.028 Uiso calc R 1
H H24 -0.2702 0.4421 0.0571 0.038 Uiso calc R 1
H H25 -0.3684 0.5487 0.0550 0.042 Uiso calc R 1
H H26 -0.2928 0.6549 0.0970 0.042 Uiso calc R 1
H H27 -0.1148 0.6590 0.1423 0.036 Uiso calc R 1
H H37A 0.2416 0.5872 0.0495 0.030 Uiso calc R 1
H H37B 0.1641 0.5236 0.0675 0.030 Uiso calc R 1
H H32 0.2395 0.4267 0.1339 0.031 Uiso calc R 1
H H33 0.3857 0.3728 0.1906 0.032 Uiso calc R 1
H H34A 0.6970 0.4741 0.2014 0.051 Uiso calc R 1
H H34B 0.7159 0.4309 0.2654 0.051 Uiso calc R 1
H H34C 0.6507 0.5053 0.2619 0.051 Uiso calc R 1
H H35 0.5593 0.5553 0.1769 0.031 Uiso calc R 1
H H36 0.4126 0.6085 0.1193 0.030 Uiso calc R 1
H H412 0.2453 0.3072 0.3241 0.035 Uiso calc R 1
H H413 0.1839 0.2679 0.2243 0.040 Uiso calc R 1
H H414 0.2917 0.1949 0.1695 0.039 Uiso calc R 1
H H415 0.4637 0.1632 0.2128 0.036 Uiso calc R 1
H H416 0.5283 0.2055 0.3108 0.033 Uiso calc R 1
H H43A 0.5435 0.1172 0.4958 0.049 Uiso calc R 1
H H43B 0.4413 0.1317 0.5324 0.049 Uiso calc R 1
H H43C 0.5547 0.1123 0.5697 0.049 Uiso calc R 1
H H43D 0.5438 0.2211 0.6330 0.056 Uiso calc R 1
H H43E 0.4326 0.2456 0.5958 0.056 Uiso calc R 1
H H43F 0.5331 0.2995 0.6019 0.056 Uiso calc R 1
H H43G 0.6878 0.2790 0.5413 0.057 Uiso calc R 1
H H43H 0.6932 0.2076 0.5003 0.057 Uiso calc R 1
H H43I 0.7066 0.2020 0.5741 0.057 Uiso calc R 1
H H44 0.4554 0.3629 0.5142 0.028 Uiso calc R 1
H H58A 0.4510 0.3946 0.3150 0.030 Uiso calc R 1
H H58B 0.3872 0.4690 0.3183 0.030 Uiso calc R 1
H H54 0.8425 0.5330 0.4469 0.040 Uiso calc R 1
H H55 0.9085 0.4157 0.4609 0.043 Uiso calc R 1
H H56 0.8009 0.3160 0.4323 0.041 Uiso calc R 1
H H57 0.6240 0.3296 0.3879 0.037 Uiso calc R 1
H H67A 0.3801 0.4923 0.4442 0.031 Uiso calc R 1
H H67B 0.2994 0.4322 0.4655 0.031 Uiso calc R 1
H H62 0.3024 0.5927 0.3848 0.035 Uiso calc R 1
H H63 0.1567 0.6490 0.3288 0.037 Uiso calc R 1
H H64A -0.1158 0.5192 0.2573 0.059 Uiso calc R 1
H H64B -0.1764 0.5954 0.2562 0.059 Uiso calc R 1
H H64C -0.1527 0.5519 0.3197 0.059 Uiso calc R 1
H H65 -0.0162 0.4648 0.3342 0.034 Uiso calc R 1
H H66 0.1301 0.4095 0.3906 0.033 Uiso calc R 1

loop_
_atom_site_aniso_label
_atom_site_aniso_U_11
_atom_site_aniso_U_22
_atom_site_aniso_U_33
_atom_site_aniso_U_12
_atom_site_aniso_U_13
_atom_site_aniso_U_23
N11 0.0215(7) 0.0219(8) 0.0198(7) 0.0001(6) -0.0027(6) -0.0007(6)
C111 0.0264(9) 0.0196(9) 0.0200(9) -0.0046(7) -0.0013(7) -0.0008(7)
C112 0.0283(9) 0.0276(11) 0.0294(10) 0.0006(8) -0.0045(8) -0.0026(8)
C113 0.0368(10) 0.0314(12) 0.0337(11) -0.0029(9) -0.0160(9) -0.0014(9)
C114 0.0507(12) 0.0290(11) 0.0253(10) -0.0057(9) -0.0087(9) -0.0037(9)
C115 0.0413(11) 0.0360(12) 0.0279(10) -0.0005(9) 0.0034(9) -0.0073(9)
C116 0.0279(9) 0.0329(11) 0.0268(10) -0.0021(8) -0.0006(8) -0.0042(8)
N12 0.0211(7) 0.0241(8) 0.0212(7) 0.0002(6) -0.0027(6) 0.0008(6)
C13 0.0217(8) 0.0236(10) 0.0194(9) -0.0019(7) 0.0016(7) -0.0005(8)
C131 0.0306(9) 0.0256(10) 0.0202(9) 0.0028(8) -0.0019(7) 0.0004(8)
C132 0.0571(13) 0.0376(13) 0.0373(11) 0.0193(10) -0.0171(10) -0.0074(10)
C133 0.0379(10) 0.0339(12) 0.0369(11) 0.0025(9) -0.0161(9) -0.0041(9)
C134 0.0516(13) 0.0740(17) 0.0291(11) -0.0112(12) -0.0050(10) 0.0159(11)
C14 0.0232(8) 0.0250(10) 0.0198(9) 0.0012(7) 0.0023(7) -0.0028(8)
C15 0.0183(8) 0.0217(10) 0.0227(9) 0.0003(7) 0.0030(7) 0.0012(8)
N15 0.0214(7) 0.0246(8) 0.0184(7) 0.0024(6) 0.0028(6) 0.0000(6)
C28 0.0230(8) 0.0256(10) 0.0210(9) 0.0006(7) 0.0013(7) -0.0018(8)
N21 0.0228(7) 0.0234(8) 0.0241(8) 0.0004(6) 0.0027(6) 0.0006(6)
N22 0.0316(8) 0.0205(8) 0.0322(8) -0.0007(7) 0.0050(7) -0.0002(7)
N23 0.0292(8) 0.0283(9) 0.0332(8) -0.0051(7) 0.0058(7) -0.0023(7)
C23A 0.0253(9) 0.0288(11) 0.0205(9) -0.0011(8) 0.0071(7) -0.0002(8)
C24 0.0286(9) 0.0422(12) 0.0242(10) -0.0088(9) 0.0065(8) -0.0030(9)
C25 0.0233(9) 0.0527(14) 0.0297(10) -0.0017(10) 0.0022(8) 0.0063(10)
C26 0.0268(10) 0.0418(13) 0.0380(11) 0.0071(9) 0.0095(8) 0.0079(10)
C27 0.0285(10) 0.0283(11) 0.0346(10) 0.0019(8) 0.0080(8) 0.0007(9)
C27A 0.0219(8) 0.0284(11) 0.0186(9) -0.0011(8) 0.0041(7) 0.0016(8)
C37 0.0255(9) 0.0269(10) 0.0218(9) 0.0013(7) 0.0041(7) -0.0013(8)
C31 0.0226(9) 0.0251(10) 0.0194(9) 0.0034(7) 0.0042(7) -0.0027(8)
C32 0.0225(9) 0.0264(11) 0.0282(10) -0.0009(8) 0.0006(7) -0.0051(8)
C33 0.0289(9) 0.0215(10) 0.0289(10) 0.0000(8) 0.0034(8) -0.0003(8)
C34 0.0213(8) 0.0278(10) 0.0214(9) 0.0047(8) 0.0017(7) -0.0017(8)
C341 0.0228(9) 0.0452(12) 0.0325(11) 0.0030(9) 0.0003(8) 0.0012(9)
O34 0.0239(6) 0.0336(7) 0.0340(7) 0.0034(5) -0.0006(5) 0.0028(6)
C35 0.0207(8) 0.0306(11) 0.0274(9) -0.0033(8) 0.0029(7) -0.0015(8)
C36 0.0270(9) 0.0238(10) 0.0259(9) -0.0005(8) 0.0060(8) 0.0010(8)
N41 0.0242(7) 0.0221(8) 0.0195(7) 0.0023(6) -0.0011(6) -0.0002(6)
C411 0.0268(9) 0.0203(9) 0.0191(9) -0.0043(7) 0.0002(7) 0.0000(7)
C412 0.0261(9) 0.0338(11) 0.0273(10) 0.0003(8) 0.0013(8) -0.0026(9)
C413 0.0290(9) 0.0415(12) 0.0284(10) -0.0022(9) -0.0066(8) -0.0017(9)
C414 0.0419(11) 0.0326(11) 0.0213(9) -0.0092(9) -0.0024(8) -0.0026(8)
C415 0.0383(10) 0.0298(11) 0.0233(9) 0.0010(9) 0.0054(8) -0.0023(8)
C416 0.0302(9) 0.0259(10) 0.0253(9) 0.0012(8) 0.0028(8) 0.0014(8)
N42 0.0253(7) 0.0248(8) 0.0202(7) 0.0040(6) -0.0012(6) 0.0024(6)
C43 0.0195(8) 0.0287(10) 0.0209(9) 0.0014(7) 0.0026(7) -0.0005(8)
C431 0.0260(9) 0.0315(11) 0.0200(9) 0.0062(8) -0.0017(7) 0.0011(8)
C432 0.0366(10) 0.0348(12) 0.0267(10) 0.0056(9) 0.0003(8) 0.0046(9)
C433 0.0471(11) 0.0424(12) 0.0215(9) 0.0107(10) -0.0013(8) 0.0004(9)
C434 0.0278(10) 0.0460(13) 0.0377(11) 0.0025(9) -0.0064(8) 0.0068(10)
C44 0.0227(8) 0.0266(10) 0.0202(9) 0.0035(7) 0.0007(7) -0.0047(8)
C45 0.0185(8) 0.0219(10) 0.0240(9) 0.0017(7) 0.0028(7) -0.0002(8)
N45 0.0251(7) 0.0234(8) 0.0212(7) 0.0051(6) 0.0039(6) 0.0018(6)
C58 0.0276(9) 0.0265(10) 0.0212(9) 0.0018(8) 0.0010(7) 0.0001(8)
N51 0.0258(8) 0.0237(9) 0.0255(8) 0.0005(6) 0.0041(6) -0.0004(7)
N52 0.0366(9) 0.0241(9) 0.0282(8) -0.0014(7) 0.0041(7) -0.0013(7)
N53 0.0345(8) 0.0289(9) 0.0312(8) -0.0029(7) 0.0027(7) -0.0027(7)
C53A 0.0309(10) 0.0283(11) 0.0216(9) -0.0012(9) 0.0075(8) -0.0025(8)
C54 0.0332(10) 0.0388(12) 0.0295(10) -0.0047(9) 0.0054(8) -0.0065(9)
C55 0.0258(9) 0.0487(14) 0.0333(11) 0.0014(9) 0.0027(8) -0.0003(10)
C56 0.0283(10) 0.0331(12) 0.0414(11) 0.0070(9) 0.0089(8) 0.0030(9)
C57 0.0250(9) 0.0302(11) 0.0387(11) -0.0002(8) 0.0093(8) -0.0018(9)
C57A 0.0230(9) 0.0268(10) 0.0221(9) 0.0026(8) 0.0063(7) -0.0010(8)
C67 0.0250(9) 0.0266(10) 0.0250(9) 0.0034(8) 0.0040(7) -0.0039(8)
C61 0.0255(9) 0.0237(10) 0.0229(9) 0.0047(8) 0.0055(7) -0.0016(8)
C62 0.0274(9) 0.0261(11) 0.0338(10) -0.0012(8) 0.0041(8) -0.0030(9)
C63 0.0339(10) 0.0216(10) 0.0369(11) 0.0020(8) 0.0069(8) 0.0025(8)
C64 0.0253(9) 0.0315(11) 0.0222(9) 0.0082(8) 0.0064(7) 0.0037(8)
O64 0.0280(6) 0.0380(8) 0.0316(7) 0.0092(6) 0.0026(5) 0.0061(6)
C641 0.0254(10) 0.0559(14) 0.0361(11) 0.0058(9) 0.0013(8) 0.0083(10)
C65 0.0251(9) 0.0297(11) 0.0306(10) -0.0020(8) 0.0035(8) 0.0012(9)
C66 0.0290(9) 0.0241(10) 0.0298(10) 0.0014(8) 0.0049(8) 0.0054(8)

loop_
_atom_type_symbol
_atom_type_description
_atom_type_scat_dispersion_real
_atom_type_scat_dispersion_imag
_atom_type_scat_source
C C 0.0033 0.0016 'International Tables Vol C Tables 4.2.6.8 and 6.1.1.4'
H H 0.0000 0.0000 'International Tables Vol C Tables 4.2.6.8 and 6.1.1.4'
N N 0.0061 0.0033 'International Tables Vol C Tables 4.2.6.8 and 6.1.1.4'
O O 0.0106 0.0060 'International Tables Vol C Tables 4.2.6.8 and 6.1.1.4'

loop_
_geom_angle_atom_site_label_1
_geom_angle_atom_site_label_2
_geom_angle_atom_site_label_3
_geom_angle
_geom_angle_publ_flag
C15 N11 N12 111.06(12) no
C15 N11 C111 130.30(13) no
N12 N11 C111 118.57(13) no
C116 C111 C112 120.42(15) no
C116 C111 N11 118.79(14) no
C112 C111 N11 120.75(15) no
C111 C112 C113 119.05(16) no
C111 C112 H112 120.5 no
C113 C112 H112 120.5 no
C114 C113 C112 120.69(16) no
C114 C113 H113 119.7 no
C112 C113 H113 119.7 no
C115 C114 C113 119.56(16) no
C115 C114 H114 120.2 no
C113 C114 H114 120.2 no
C114 C115 C116 120.57(17) no
C114 C115 H115 119.7 no
C116 C115 H115 119.7 no
C115 C116 C111 119.70(16) no
C115 C116 H116 120.1 no
C111 C116 H116 120.1 no
C13 N12 N11 104.73(12) no
N12 C13 C14 111.85(14) no
N12 C13 C131 120.92(14) no
C14 C13 C131 127.22(15) no
C13 C131 C132 110.32(14) no
C13 C131 C133 109.17(14) no
C132 C131 C133 109.17(14) no
C13 C131 C134 108.54(13) no
C132 C131 C134 110.36(16) no
C133 C131 C134 109.25(15) no
C131 C132 H13A 109.5 no
C131 C132 H13B 109.5 no
H13A C132 H13B 109.5 no
C131 C132 H13C 109.5 no
H13A C132 H13C 109.5 no
H13B C132 H13C 109.5 no
C131 C133 H13D 109.5 no
C131 C133 H13E 109.5 no
H13D C133 H13E 109.5 no
C131 C133 H13F 109.5 no
H13D C133 H13F 109.5 no
H13E C133 H13F 109.5 no
C131 C134 H13G 109.5 no
C131 C134 H13H 109.5 no
H13G C134 H13H 109.5 no
C131 C134 H13I 109.5 no
H13G C134 H13I 109.5 no
H13H C134 H13I 109.5 no
C15 C14 C13 105.26(14) no
C15 C14 H14 127.4 no
C13 C14 H14 127.4 no
N11 C15 C14 107.05(14) no
N11 C15 N15 121.01(13) no
C14 C15 N15 131.76(15) no
C15 N15 C28 112.94(12) y
C15 N15 C37 113.97(12) y
C28 N15 C37 114.00(13) y
N15 C28 N21 113.80(12) no
N15 C28 H28A 108.8 no
N21 C28 H28A 108.8 no
N15 C28 H28B 108.8 no
N21 C28 H28B 108.8 no
H28A C28 H28B 107.7 no
N22 N21 C27A 109.71(13) no
N22 N21 C28 118.97(12) no
C27A N21 C28 130.68(14) no
N23 N22 N21 109.03(13) no
N22 N23 C23A 108.07(13) no
N23 C23A C27A 109.01(14) no
N23 C23A C24 129.81(16) no
C27A C23A C24 121.18(16) no
C25 C24 C23A 117.06(17) no
C25 C24 H24 121.5 no
C23A C24 H24 121.5 no
C24 C25 C26 121.63(16) no
C24 C25 H25 119.2 no
C26 C25 H25 119.2 no
C27 C26 C25 122.18(17) no
C27 C26 H26 118.9 no
C25 C26 H26 118.9 no
C26 C27 C27A 115.98(17) no
C26 C27 H27 122.0 no
C27A C27 H27 122.0 no
N21 C27A C23A 104.17(14) no
N21 C27A C27 133.85(16) no
C23A C27A C27 121.95(15) no
N15 C37 C31 111.47(12) no
N15 C37 H37A 109.3 no
C31 C37 H37A 109.3 no
N15 C37 H37B 109.3 no
C31 C37 H37B 109.3 no
H37A C37 H37B 108.0 no
C36 C31 C32 117.81(15) no
C36 C31 C37 119.96(15) no
C32 C31 C37 122.23(14) no
C33 C32 C31 121.17(15) no
C33 C32 H32 119.4 no
C31 C32 H32 119.4 no
C32 C33 C34 120.02(16) no
C32 C33 H33 120.0 no
C34 C33 H33 120.0 no
C33 C34 O34 115.70(15) y
C35 C34 O34 124.44(14) y
C34 O34 C341 116.83(13) y
C35 C34 C33 119.86(15) no
O34 C341 H34A 109.5 no
O34 C341 H34B 109.5 no
H34A C341 H34B 109.5 no
O34 C341 H34C 109.5 no
H34A C341 H34C 109.5 no
H34B C341 H34C 109.5 no
C34 C35 C36 119.49(15) no
C34 C35 H35 120.3 no
C36 C35 H35 120.3 no
C31 C36 C35 121.64(16) no
C31 C36 H36 119.2 no
C35 C36 H36 119.2 no
C45 N41 N42 111.23(12) no
C45 N41 C411 130.20(13) no
N42 N41 C411 118.18(13) no
C416 C411 C412 120.37(15) no
C416 C411 N41 118.83(14) no
C412 C411 N41 120.71(15) no
C411 C412 C413 119.29(16) no
C411 C412 H412 120.4 no
C413 C412 H412 120.4 no
C414 C413 C412 120.42(16) no
C414 C413 H413 119.8 no
C412 C413 H413 119.8 no
C413 C414 C415 120.00(16) no
C413 C414 H414 120.0 no
C415 C414 H414 120.0 no
C414 C415 C416 120.05(16) no
C414 C415 H415 120.0 no
C416 C415 H415 120.0 no
C415 C416 C411 119.85(16) no
C415 C416 H416 120.1 no
C411 C416 H416 120.1 no
C43 N42 N41 104.56(13) no
N42 C43 C44 111.68(14) no
N42 C43 C431 120.43(15) no
C44 C43 C431 127.84(15) no
C43 C431 C432 110.45(13) no
C43 C431 C433 109.57(13) no
C432 C431 C433 109.01(14) no
C43 C431 C434 108.43(14) no
C432 C431 C434 109.75(14) no
C433 C431 C434 109.61(14) no
C431 C432 H43A 109.5 no
C431 C432 H43B 109.5 no
H43A C432 H43B 109.5 no
C431 C432 H43C 109.5 no
H43A C432 H43C 109.5 no
H43B C432 H43C 109.5 no
C431 C433 H43D 109.5 no
C431 C433 H43E 109.5 no
H43D C433 H43E 109.5 no
C431 C433 H43F 109.5 no
H43D C433 H43F 109.5 no
H43E C433 H43F 109.5 no
C431 C434 H43G 109.5 no
C431 C434 H43H 109.5 no
H43G C434 H43H 109.5 no
C431 C434 H43I 109.5 no
H43G C434 H43I 109.5 no
H43H C434 H43I 109.5 no
C45 C44 C43 105.56(14) no
C45 C44 H44 127.2 no
C43 C44 H44 127.2 no
N41 C45 C44 106.94(14) no
N41 C45 N45 120.67(14) no
C44 C45 N45 132.38(15) no
C45 N45 C58 115.37(12) y
C45 N45 C67 115.34(13) y
C58 N45 C67 114.52(13) y
N45 C58 N51 114.17(13) no
N45 C58 H58A 108.7 no
N51 C58 H58A 108.7 no
N45 C58 H58B 108.7 no
N51 C58 H58B 108.7 no
H58A C58 H58B 107.6 no
N52 N51 C57A 109.99(13) no
N52 N51 C58 119.90(13) no
C57A N51 C58 130.10(14) no
N53 N52 N51 109.00(13) no
N52 N53 C53A 107.81(14) no
N53 C53A C57A 109.13(14) no
N53 C53A C54 130.11(16) no
C57A C53A C54 120.76(16) no
C55 C54 C53A 117.08(17) no
C55 C54 H54 121.5 no
C53A C54 H54 121.5 no
C54 C55 C56 121.49(16) no
C54 C55 H55 119.3 no
C56 C55 H55 119.3 no
C57 C56 C55 122.06(17) no
C57 C56 H56 119.0 no
C55 C56 H56 119.0 no
C56 C57 C57A 116.41(17) no
C56 C57 H57 121.8 no
C57A C57 H57 121.8 no
N51 C57A C53A 104.07(14) no
N51 C57A C57 133.73(16) no
C53A C57A C57 122.19(15) no
N45 C67 C61 110.37(13) no
N45 C67 H67A 109.6 no
C61 C67 H67A 109.6 no
N45 C67 H67B 109.6 no
C61 C67 H67B 109.6 no
H67A C67 H67B 108.1 no
C66 C61 C62 117.98(15) no
C66 C61 C67 119.56(15) no
C62 C61 C67 122.45(15) no
C63 C62 C61 121.12(16) no
C63 C62 H62 119.4 no
C61 C62 H62 119.4 no
C64 C63 C62 119.77(17) no
C64 C63 H63 120.1 no
C62 C63 H63 120.1 no
C63 C64 O64 115.66(16) y
C65 C64 O64 124.11(15) y
C64 O64 C641 116.64(14) y
C65 C64 C63 120.23(15) no
O64 C641 H64A 109.5 no
O64 C641 H64B 109.5 no
H64A C641 H64B 109.5 no
O64 C641 H64C 109.5 no
H64A C641 H64C 109.5 no
H64B C641 H64C 109.5 no
C64 C65 C66 119.12(16) no
C64 C65 H65 120.4 no
C66 C65 H65 120.4 no
C61 C66 C65 121.76(16) no
C61 C66 H66 119.1 no
C65 C66 H66 119.1 no

loop_
_geom_bond_atom_site_label_1
_geom_bond_atom_site_label_2
_geom_bond_distance
_geom_bond_publ_flag
N11 N12 1.3795(17) y
N12 C13 1.3290(19) y
C13 C14 1.408(2) y
C14 C15 1.372(2) y
C15 N11 1.369(2) y
N11 C111 1.4254(19) no
C111 C116 1.382(2) no
C111 C112 1.387(2) no
C112 C113 1.388(2) no
C112 H112 0.95 no
C113 C114 1.380(2) no
C113 H113 0.95 no
C114 C115 1.378(2) no
C114 H114 0.95 no
C115 C116 1.381(2) no
C115 H115 0.95 no
C116 H116 0.95 no
C13 C131 1.516(2) no
C131 C132 1.523(2) no
C131 C133 1.527(2) no
C131 C134 1.528(2) no
C132 H13A 0.98 no
C132 H13B 0.98 no
C132 H13C 0.98 no
C133 H13D 0.98 no
C133 H13E 0.98 no
C133 H13F 0.98 no
C134 H13G 0.98 no
C134 H13H 0.98 no
C134 H13I 0.98 no
C14 H14 0.95 no
C15 N15 1.409(2) no
N15 C28 1.4579(19) no
N15 C37 1.4805(19) no
C28 N21 1.4635(19) no
C28 H28A 0.99 no
C28 H28B 0.99 no
N21 N22 1.3655(18) y
N22 N23 1.3039(18) y
N23 C23A 1.380(2) y
C23A C24 1.398(2) y
C24 C25 1.364(2) y
C25 C26 1.403(3) y
C26 C27 1.378(2) y
C27 C27A 1.398(2) y
C27A N21 1.3712(19) y
C23A C27A 1.389(2) y
C24 H24 0.95 no
C25 H25 0.95 no
C26 H26 0.95 no
C27 H27 0.95 no
C37 C31 1.509(2) no
C37 H37A 0.99 no
C37 H37B 0.99 no
C31 C36 1.387(2) no
C31 C32 1.394(2) no
C32 C33 1.380(2) no
C32 H32 0.95 no
C33 C34 1.388(2) no
C33 H33 0.95 no
C34 O34 1.3747(18) no
C34 C35 1.382(2) no
C341 O34 1.4263(19) no
C341 H34A 0.98 no
C341 H34B 0.98 no
C341 H34C 0.98 no
C35 C36 1.388(2) no
C35 H35 0.95 no
C36 H36 0.95 no
N41 N42 1.3838(18) y
N42 C43 1.3315(19) y
C43 C44 1.409(2) y
C44 C45 1.371(2) y
C45 N41 1.367(2) y
N41 C411 1.4297(19) no
C411 C416 1.384(2) no
C411 C412 1.385(2) no
C412 C413 1.389(2) no
C412 H412 0.95 no
C413 C414 1.380(2) no
C413 H413 0.95 no
C414 C415 1.382(2) no
C414 H414 0.95 no
C415 C416 1.384(2) no
C415 H415 0.95 no
C416 H416 0.95 no
C43 C431 1.515(2) no
C431 C432 1.529(2) no
C431 C433 1.534(2) no
C431 C434 1.539(2) no
C432 H43A 0.98 no
C432 H43B 0.98 no
C432 H43C 0.98 no
C433 H43D 0.98 no
C433 H43E 0.98 no
C433 H43F 0.98 no
C434 H43G 0.98 no
C434 H43H 0.98 no
C434 H43I 0.98 no
C44 H44 0.95 no
C45 N45 1.400(2) no
N45 C58 1.4488(19) no
N45 C67 1.477(2) no
C58 N51 1.467(2) no
C58 H58A 0.99 no
C58 H58B 0.99 no
N51 N52 1.3629(19) y
N52 N53 1.3093(18) y
N53 C53A 1.382(2) y
C53A C54 1.404(2) y
C54 C55 1.372(3) y
C55 C56 1.406(2) y
C56 C57 1.372(2) y
C57 C57A 1.395(2) y
C57A N51 1.3705(19) y
C53A C57A 1.390(2) y
C54 H54 0.95 no
C55 H55 0.95 no
C56 H56 0.95 no
C57 H57 0.95 no
C67 C61 1.506(2) no
C67 H67A 0.99 no
C67 H67B 0.99 no
C61 C66 1.387(2) no
C61 C62 1.388(2) no
C62 C63 1.385(2) no
C62 H62 0.95 no
C63 C64 1.384(2) no
C63 H63 0.95 no
C64 O64 1.3796(19) no
C64 C65 1.383(2) no
O64 C641 1.427(2) no
C641 H64A 0.98 no
C641 H64B 0.98 no
C641 H64C 0.98 no
C65 C66 1.387(2) no
C65 H65 0.95 no
C66 H66 0.95 no

loop_
_geom_hbond_atom_site_label_D
_geom_hbond_atom_site_label_H
_geom_hbond_atom_site_label_A
_geom_hbond_site_symmetry_A
_geom_hbond_distance_DH
_geom_hbond_distance_HA
_geom_hbond_distance_DA
_geom_hbond_angle_DHA
_geom_hbond_publ_flag
C14 H14 N23 3_565 0.95 2.61 3.531(2) 162 y
C28 H28A O64 . 0.99 2.55 3.273(3) 129 y
C58 H58A O34 . 0.99 2.64 3.252(3) 120 y

loop_
_geom_torsion_atom_site_label_1
_geom_torsion_atom_site_label_2
_geom_torsion_atom_site_label_3
_geom_torsion_atom_site_label_4
_geom_torsion
_geom_torsion_publ_flag
C15 N11 C111 C116 -148.43(16) no
N12 N11 C111 C116 34.6(2) no
C15 N11 C111 C112 33.7(2) no
N12 N11 C111 C112 -143.20(15) y
C116 C111 C112 C113 0.9(3) no
N11 C111 C112 C113 178.68(15) no
C111 C112 C113 C114 -0.5(3) no
C112 C113 C114 C115 -0.1(3) no
C113 C114 C115 C116 0.3(3) no
C114 C115 C116 C111 0.1(3) no
C112 C111 C116 C115 -0.7(3) no
N11 C111 C116 C115 -178.55(15) no
C15 N11 N12 C13 -1.73(16) no
C111 N11 N12 C13 175.77(13) no
N11 N12 C13 C14 0.70(17) no
N11 N12 C13 C131 -179.86(13) no
N12 C13 C131 C132 -13.3(2) y
C14 C13 C131 C132 166.06(16) no
N12 C13 C131 C133 -133.26(16) no
C14 C13 C131 C133 46.1(2) no
N12 C13 C131 C134 107.74(18) no
C14 C13 C131 C134 -72.9(2) no
N12 C13 C14 C15 0.54(18) no
C131 C13 C14 C15 -178.86(15) no
N12 N11 C15 C14 2.11(17) no
C111 N11 C15 C14 -175.01(15) no
N12 N11 C15 N15 -173.63(13) no
C111 N11 C15 N15 9.3(2) no
C13 C14 C15 N11 -1.57(17) no
C13 C14 C15 N15 173.53(15) no
N11 C15 N15 C28 65.91(18) y
C14 C15 N15 C28 -108.62(19) no
C14 C15 N15 C37 23.6(2) no
C15 N15 C28 N21 65.98(17) y
N15 C28 N21 N22 91.31(17) y
N11 C15 N15 C37 -161.90(13) y
C37 N15 C28 N21 -66.20(16) no
N15 C28 N21 C27A -78.6(2) no
C27A N21 N22 N23 -1.04(17) no
C28 N21 N22 N23 -172.89(13) no
N21 N22 N23 C23A 0.66(17) no
N22 N23 C23A C27A -0.05(18) no
N22 N23 C23A C24 -179.92(16) no
N23 C23A C24 C25 179.51(16) no
C27A C23A C24 C25 -0.3(2) no
C23A C24 C25 C26 -0.4(2) no
C24 C25 C26 C27 0.4(3) no
C25 C26 C27 C27A 0.3(2) no
N22 N21 C27A C23A 0.96(16) no
C28 N21 C27A C23A 171.54(15) no
N22 N21 C27A C27 178.86(17) no
C28 N21 C27A C27 -10.6(3) no
N23 C23A C27A N21 -0.56(17) no
C24 C23A C27A N21 179.33(14) no
N23 C23A C27A C27 -178.77(15) no
C24 C23A C27A C27 1.1(2) no
C26 C27 C27A N21 -178.67(16) no
C26 C27 C27A C23A -1.1(2) no
C15 N15 C37 C31 160.59(13) y
C28 N15 C37 C31 -67.73(16) no
N15 C37 C31 C36 -77.49(18) no
N15 C37 C31 C32 101.72(18) y
C36 C31 C32 C33 0.3(2) no
C37 C31 C32 C33 -178.96(14) no
C31 C32 C33 C34 0.4(2) no
C32 C33 C34 O34 179.74(14) no
C32 C33 C34 C35 -0.8(2) no
C35 C34 O34 C341 2.0(2) no
C33 C34 O34 C341 -178.53(14) no
O34 C34 C35 C36 179.89(14) no
C33 C34 C35 C36 0.5(2) no
C32 C31 C36 C35 -0.6(2) no
C37 C31 C36 C35 178.66(14) no
C34 C35 C36 C31 0.2(2) no
C45 N41 C411 C416 143.97(17) no
N42 N41 C411 C416 -43.9(2) no
C45 N41 C411 C412 -39.5(2) no
N42 N41 C411 C412 132.59(15) y
C416 C411 C412 C413 0.1(3) no
N41 C411 C412 C413 -176.38(15) no
C411 C412 C413 C414 1.1(3) no
C412 C413 C414 C415 -1.0(3) no
C413 C414 C415 C416 -0.2(3) no
C414 C415 C416 C411 1.4(3) no
C412 C411 C416 C415 -1.3(3) no
N41 C411 C416 C415 175.22(15) no
C45 N41 N42 C43 1.48(16) no
C411 N41 N42 C43 -172.04(13) no
N41 N42 C43 C44 -1.00(17) no
N41 N42 C43 C431 -178.62(13) no
N42 C43 C431 C432 -35.5(2) y
C44 C43 C431 C432 147.28(16) no
N42 C43 C431 C433 -155.62(15) no
C44 C43 C431 C433 27.2(2) no
N42 C43 C431 C434 84.78(19) no
C44 C43 C431 C434 -92.43(19) no
N42 C43 C44 C45 0.19(18) no
C431 C43 C44 C45 177.60(15) no
N42 N41 C45 C44 -1.40(17) no
C411 N41 C45 C44 171.12(15) no
N42 N41 C45 N45 177.67(12) no
C411 N41 C45 N45 -9.8(2) no
C43 C44 C45 N41 0.72(17) no
C43 C44 C45 N45 -178.19(15) no
N41 C45 N45 C58 -63.80(19) y
C44 C45 N45 C58 114.99(19) no
C44 C45 N45 C67 -22.1(2) no
C45 N45 C58 N51 -70.54(18) y
C67 N45 C58 N51 66.92(17) no
N45 C58 N51 N52 -103.19(17) y
N41 C45 N45 C67 159.09(13) y
N45 C58 N51 C57A 76.5(2) no
C57A N51 N52 N53 0.29(18) no
C58 N51 N52 N53 -179.98(13) no
N51 N52 N53 C53A -0.24(17) no
N52 N53 C53A C57A 0.12(18) no
N52 N53 C53A C54 179.61(16) no
N53 C53A C54 C55 -179.54(17) no
C57A C53A C54 C55 -0.1(2) no
C53A C54 C55 C56 0.1(3) no
C54 C55 C56 C57 0.2(3) no
C55 C56 C57 C57A -0.6(3) no
N52 N51 C57A C53A -0.20(17) no
C58 N51 C57A C53A -179.91(15) no
N52 N51 C57A C57 -179.22(18) no
C58 N51 C57A C57 1.1(3) no
N53 C53A C57A N51 0.06(17) no
C54 C53A C57A N51 -179.49(14) no
N53 C53A C57A C57 179.22(15) no
C54 C53A C57A C57 -0.3(2) no
C56 C57 C57A N51 179.56(17) no
C56 C57 C57A C53A 0.7(2) no
C45 N45 C67 C61 -149.29(14) y
C58 N45 C67 C61 73.24(16) no
N45 C67 C61 C66 71.20(19) no
N45 C67 C61 C62 -107.87(17) y
C66 C61 C62 C63 0.1(2) no
C67 C61 C62 C63 179.15(15) no
C61 C62 C63 C64 -0.2(3) no
C62 C63 C64 O64 -179.27(14) no
C62 C63 C64 C65 0.3(2) no
C65 C64 O64 C641 5.4(2) no
C63 C64 O64 C641 -175.03(14) no
O64 C64 C65 C66 179.37(14) no
C63 C64 C65 C66 -0.1(2) no
C62 C61 C66 C65 0.1(2) no
C67 C61 C66 C65 -179.03(15) no
C64 C65 C66 C61 -0.1(3) no

loop_
_cod_related_entry_id
_cod_related_entry_database
_cod_related_entry_code
1 ChemSpider 30654051
